data_7012364
loop_
_publ_author_name
'Brown, Michael D.'
'Levason, William'
'Murray, David C.'
'Popham, Michael C.'
'Reid, Gillian'
'Webster, Michael'

_publ_section_title
;
 Primary and secondary coordination of crown ethers to scandium(iii).
 Synthesis, properties and structures of the reaction products of
 ScCl3(thf)3, ScCl3&#x00B7;6H2O and Sc(NO3)3&#x00B7;5H2O with crown
 ethers
;
_journal_issue 5
_journal_name_full 'Dalton Transactions'
_journal_page_first 857
_journal_paper_doi 10.1039/b210458j
_journal_year 2003
_chemical_formula_moiety 'H14 N2 O14 Sc2 2+, (N O3 1-)2, C8 H16 O4'
_chemical_formula_sum 'C8 H30 N4 O24 Sc2'
_chemical_formula_weight 656.28
_chemical_name_systematic
; 
di(mu-hydroxo)bis((O,O'-nitrato)triaquascandium(III)) dinitrate
(1,4,7,10-tetraoxacyclododecane)
;
_space_group_IT_number 2
_symmetry_cell_setting triclinic
_symmetry_Int_Tables_number 2
_symmetry_space_group_name_Hall '-P 1'
_symmetry_space_group_name_H-M 'P -1'
_atom_sites_solution_hydrogens geom
_atom_sites_solution_primary direct
_atom_sites_solution_secondary difmap
_audit_creation_method ' SHELXL-97 + template + hand edit'
_cell_angle_alpha 85.497(7)
_cell_angle_beta 84.869(8)
_cell_angle_gamma 69.545(15)
_cell_formula_units_Z 1
_cell_length_a 7.5712(15)
_cell_length_b 9.2350(15)
_cell_length_c 9.862(3)
_cell_measurement_reflns_used 18452
_cell_measurement_temperature 120(2)
_cell_measurement_theta_max 27.48
_cell_measurement_theta_min 2.91
_cell_volume 642.7(3)
_computing_structure_refinement 'SHELXL-97 (Sheldrick, 1997)'
_computing_structure_solution 'SHELXS-97 (Sheldrick, 1997)'
_diffrn_ambient_temperature 120(2)
_diffrn_measured_fraction_theta_full 0.954
_diffrn_measured_fraction_theta_max 0.954
_diffrn_measurement_device_type 'area detector, Nonius Kappa ccd'
_diffrn_measurement_method '\f and \w scans'
_diffrn_radiation_monochromator graphite
_diffrn_radiation_source 'Nonius rotating anode'
_diffrn_radiation_type MoK\a
_diffrn_radiation_wavelength 0.71073
_diffrn_reflns_av_R_equivalents 0.0851
_diffrn_reflns_av_sigmaI/netI 0.0799
_diffrn_reflns_limit_h_max 9
_diffrn_reflns_limit_h_min -9
_diffrn_reflns_limit_k_max 11
_diffrn_reflns_limit_k_min -11
_diffrn_reflns_limit_l_max 12
_diffrn_reflns_limit_l_min -12
_diffrn_reflns_number 8198
_diffrn_reflns_theta_full 27.45
_diffrn_reflns_theta_max 27.45
_diffrn_reflns_theta_min 3.03
_exptl_absorpt_coefficient_mu 0.636
_exptl_absorpt_correction_T_max 0.9230
_exptl_absorpt_correction_T_min 0.8746
_exptl_absorpt_correction_type multi-scan
_exptl_absorpt_process_details 'SORTAV, R H Blessing, J. Appl. Cryst., 1997, 30, 421-426.'
_exptl_crystal_colour colourless
_exptl_crystal_density_diffrn 1.696
_exptl_crystal_density_method 'not measured'
_exptl_crystal_description block
_exptl_crystal_F_000 340
_exptl_crystal_size_max 0.26
_exptl_crystal_size_mid 0.20
_exptl_crystal_size_min 0.10
_refine_diff_density_max 0.340
_refine_diff_density_min -0.470
_refine_diff_density_rms 0.081
_refine_ls_extinction_method none
_refine_ls_goodness_of_fit_ref 1.027
_refine_ls_hydrogen_treatment mixed
_refine_ls_matrix_type full
_refine_ls_number_parameters 191
_refine_ls_number_reflns 2801
_refine_ls_number_restraints 6
_refine_ls_restrained_S_all 1.026
_refine_ls_R_factor_all 0.0691
_refine_ls_R_factor_gt 0.0411
_refine_ls_shift/su_max 0.000
_refine_ls_shift/su_mean 0.000
_refine_ls_structure_factor_coef Fsqd
_refine_ls_weighting_details 'w=1/[\s^2^(Fo^2^)+(0.0323P)^2^+0.1240P] where P=(Fo^2^+2Fc^2^)/3'
_refine_ls_weighting_scheme calc
_refine_ls_wR_factor_gt 0.0877
_refine_ls_wR_factor_ref 0.0983
_reflns_number_gt 2053
_reflns_number_total 2801
_reflns_threshold_expression >2sigma(I)
_cod_data_source_file b210458j.txt
_cod_data_source_block d062
_cod_original_cell_volume 642.7(2)
_cod_database_code 7012364

loop_
_symmetry_equiv_pos_as_xyz
'x, y, z'
'-x, -y, -z'

loop_
_atom_site_label
_atom_site_type_symbol
_atom_site_fract_x
_atom_site_fract_y
_atom_site_fract_z
_atom_site_U_iso_or_equiv
_atom_site_adp_type
_atom_site_occupancy
_atom_site_calc_flag
_atom_site_refinement_flags
_atom_site_disorder_assembly
_atom_site_disorder_group
Sc1 Sc 0.30601(6) 0.15309(5) 0.49117(5) 0.01495(15) Uani 1 d . . .
O1 O 0.0937(2) 0.12282(18) 0.35887(18) 0.0243(4) Uani 1 d . . .
O2 O 0.0079(2) 0.34212(17) 0.45078(16) 0.0188(4) Uani 1 d . . .
O3 O -0.1632(3) 0.3075(2) 0.2989(2) 0.0370(5) Uani 1 d . . .
O4 O 0.1592(2) 0.08751(19) 0.66557(18) 0.0200(4) Uani 1 d D . .
O5 O 0.2895(2) 0.36095(18) 0.59118(18) 0.0197(4) Uani 1 d D . .
O6 O 0.4047(2) 0.26185(19) 0.32114(18) 0.0225(4) Uani 1 d D . .
O7 O 0.5559(2) 0.06296(17) 0.58418(16) 0.0174(4) Uani 1 d . . .
O8 O 0.5032(3) 0.7960(2) -0.06291(18) 0.0302(4) Uani 1 d . . .
O9 O 0.2243(3) 1.1116(2) -0.07146(18) 0.0335(5) Uani 1 d . . .
O10 O 0.4217(2) 0.55067(18) 0.33665(19) 0.0260(4) Uani 1 d . . .
O11 O 0.1623(2) 0.59927(19) 0.23746(19) 0.0297(5) Uani 1 d . . .
O12 O 0.2260(2) 0.78663(17) 0.31711(18) 0.0242(4) Uani 1 d . . .
N1 N -0.0270(3) 0.2587(2) 0.3666(2) 0.0222(5) Uani 1 d . . .
N2 N 0.2677(3) 0.6446(2) 0.2964(2) 0.0195(5) Uani 1 d . . .
C1 C 0.3050(4) 0.8414(3) -0.0259(3) 0.0309(6) Uani 1 d . . .
H1A H 0.2804 0.7629 0.0399 0.039(2) Uiso 1 calc R . .
H1B H 0.2361 0.8468 -0.1080 0.039(2) Uiso 1 calc R . .
C2 C 0.2338(4) 0.9970(3) 0.0370(3) 0.0309(6) Uani 1 d . . .
H2A H 0.1072 1.0154 0.0838 0.039(2) Uiso 1 calc R . .
H2B H 0.3209 1.0012 0.1046 0.039(2) Uiso 1 calc R . .
C3 C 0.1962(4) 1.2635(3) -0.0288(3) 0.0366(7) Uani 1 d . . .
H3A H 0.1440 1.2727 0.0671 0.039(2) Uiso 1 calc R . .
H3B H 0.1040 1.3417 -0.0858 0.039(2) Uiso 1 calc R . .
C4 C 0.3779(4) 1.2934(3) -0.0412(3) 0.0354(7) Uani 1 d . . .
H4A H 0.4424 1.2652 -0.1321 0.039(2) Uiso 1 calc R . .
H4B H 0.3531 1.4049 -0.0318 0.039(2) Uiso 1 calc R . .
H4X H 0.191(4) 0.091(3) 0.745(2) 0.039(2) Uiso 1 d D . .
H4Y H 0.042(3) 0.114(3) 0.667(3) 0.039(2) Uiso 1 d D . .
H5X H 0.200(3) 0.441(2) 0.576(3) 0.039(2) Uiso 1 d D . .
H5Y H 0.385(3) 0.382(3) 0.607(3) 0.039(2) Uiso 1 d D . .
H6X H 0.424(4) 0.237(3) 0.241(2) 0.039(2) Uiso 1 d D . .
H6Y H 0.410(4) 0.346(2) 0.329(3) 0.039(2) Uiso 1 d D . .
H7X H 0.5964 0.1450 0.6335 0.039 Uiso 1 d . . .

loop_
_atom_site_aniso_label
_atom_site_aniso_U_11
_atom_site_aniso_U_22
_atom_site_aniso_U_33
_atom_site_aniso_U_23
_atom_site_aniso_U_13
_atom_site_aniso_U_12
Sc1 0.0134(2) 0.0113(2) 0.0199(3) -0.00238(17) -0.00187(17) -0.00339(17)
O1 0.0189(9) 0.0139(9) 0.0370(11) -0.0097(8) -0.0090(8) 0.0016(7)
O2 0.0199(8) 0.0131(8) 0.0244(10) -0.0062(7) -0.0055(7) -0.0048(7)
O3 0.0267(10) 0.0281(10) 0.0515(13) -0.0125(9) -0.0248(9) 0.0041(8)
O4 0.0156(8) 0.0218(9) 0.0226(10) -0.0004(8) -0.0023(7) -0.0062(7)
O5 0.0159(9) 0.0118(8) 0.0304(10) -0.0035(7) -0.0061(7) -0.0022(7)
O6 0.0302(10) 0.0158(9) 0.0223(10) -0.0039(8) 0.0031(8) -0.0095(8)
O7 0.0170(8) 0.0113(8) 0.0237(9) -0.0039(7) -0.0028(7) -0.0035(7)
O8 0.0311(10) 0.0400(11) 0.0193(10) -0.0001(8) -0.0029(8) -0.0119(9)
O9 0.0388(11) 0.0387(11) 0.0233(11) -0.0013(8) -0.0071(8) -0.0128(9)
O10 0.0192(9) 0.0145(9) 0.0450(12) 0.0007(8) -0.0119(8) -0.0047(7)
O11 0.0281(10) 0.0228(9) 0.0437(12) -0.0055(8) -0.0149(9) -0.0119(8)
O12 0.0197(9) 0.0139(9) 0.0404(11) -0.0047(8) -0.0040(8) -0.0066(7)
N1 0.0182(11) 0.0186(11) 0.0289(13) -0.0064(9) -0.0038(9) -0.0034(9)
N2 0.0174(10) 0.0157(10) 0.0261(12) -0.0017(9) -0.0010(9) -0.0066(9)
C1 0.0287(14) 0.0454(17) 0.0248(15) -0.0020(13) -0.0007(12) -0.0206(13)
C2 0.0262(14) 0.0460(17) 0.0239(15) -0.0031(13) -0.0009(11) -0.0165(13)
C3 0.0358(17) 0.0346(16) 0.0347(18) -0.0051(13) -0.0106(13) -0.0037(13)
C4 0.0443(17) 0.0369(17) 0.0254(16) 0.0024(13) -0.0086(13) -0.0138(14)

loop_
_atom_type_symbol
_atom_type_description
_atom_type_scat_dispersion_real
_atom_type_scat_dispersion_imag
_atom_type_scat_source
C C 0.0033 0.0016 'International Tables Vol C Tables 4.2.6.8 and 6.1.1.4'
H H 0.0000 0.0000 'International Tables Vol C Tables 4.2.6.8 and 6.1.1.4'
N N 0.0061 0.0033 'International Tables Vol C Tables 4.2.6.8 and 6.1.1.4'
O O 0.0106 0.0060 'International Tables Vol C Tables 4.2.6.8 and 6.1.1.4'
Sc Sc 0.2519 0.3716 'International Tables Vol C Tables 4.2.6.8 and 6.1.1.4'

loop_
_geom_angle_atom_site_label_1
_geom_angle_atom_site_label_2
_geom_angle_atom_site_label_3
_geom_angle
_geom_angle_site_symmetry_1
_geom_angle_site_symmetry_3
_geom_angle_publ_flag
O7 Sc1 O7 73.54(7) . 2_656 ?
O7 Sc1 O6 97.40(7) . . ?
O7 Sc1 O6 91.76(7) 2_656 . ?
O7 Sc1 O4 90.72(7) . . ?
O7 Sc1 O4 98.88(7) 2_656 . ?
O6 Sc1 O4 168.12(7) . . ?
O7 Sc1 O5 82.22(6) . . ?
O7 Sc1 O5 154.40(7) 2_656 . ?
O6 Sc1 O5 83.15(7) . . ?
O4 Sc1 O5 89.41(7) . . ?
O7 Sc1 O1 149.90(6) . . ?
O7 Sc1 O1 76.74(6) 2_656 . ?
O6 Sc1 O1 88.12(7) . . ?
O4 Sc1 O1 89.18(7) . . ?
O5 Sc1 O1 127.87(6) . . ?
O7 Sc1 O2 154.51(6) . . ?
O7 Sc1 O2 131.90(6) 2_656 . ?
O6 Sc1 O2 84.81(7) . . ?
O4 Sc1 O2 84.14(6) . . ?
O5 Sc1 O2 72.79(6) . . ?
O1 Sc1 O2 55.23(6) . . ?
O7 Sc1 N1 177.18(6) . . ?
O7 Sc1 N1 104.02(6) 2_656 . ?
O6 Sc1 N1 84.03(7) . . ?
O4 Sc1 N1 88.24(7) . . ?
O5 Sc1 N1 100.39(6) . . ?
O1 Sc1 N1 27.48(6) . . ?
O2 Sc1 N1 27.88(5) . . ?
O7 Sc1 Sc1 36.92(4) . 2_656 ?
O7 Sc1 Sc1 36.62(4) 2_656 2_656 ?
O6 Sc1 Sc1 95.70(5) . 2_656 ?
O4 Sc1 Sc1 96.00(5) . 2_656 ?
O5 Sc1 Sc1 118.73(5) . 2_656 ?
O1 Sc1 Sc1 113.23(5) . 2_656 ?
O2 Sc1 Sc1 168.46(4) . 2_656 ?
N1 Sc1 Sc1 140.63(5) . 2_656 ?
N1 O1 Sc1 97.36(13) . . ?
N1 O2 Sc1 92.20(12) . . ?
Sc1 O4 H4X 121(2) . . ?
Sc1 O4 H4Y 119(2) . . ?
H4X O4 H4Y 109(3) . . ?
Sc1 O5 H5X 118(2) . . ?
Sc1 O5 H5Y 123(2) . . ?
H5X O5 H5Y 111(3) . . ?
Sc1 O6 H6X 129(2) . . ?
Sc1 O6 H6Y 118(2) . . ?
H6X O6 H6Y 112(3) . . ?
Sc1 O7 Sc1 106.46(7) . 2_656 ?
Sc1 O7 H7X 115.2 . . ?
Sc1 O7 H7X 135.7 2_656 . ?
C1 O8 C4 114.6(2) . 2_675 ?
C2 O9 C3 115.0(2) . . ?
O3 N1 O1 123.3(2) . . ?
O3 N1 O2 121.98(19) . . ?
O1 N1 O2 114.67(18) . . ?
O3 N1 Sc1 173.02(18) . . ?
O1 N1 Sc1 55.16(10) . . ?
O2 N1 Sc1 59.91(11) . . ?
O11 N2 O10 120.63(19) . . ?
O11 N2 O12 121.04(19) . . ?
O10 N2 O12 118.3(2) . . ?
O8 C1 C2 110.7(2) . . ?
O8 C1 H1A 109.5 . . ?
C2 C1 H1A 109.5 . . ?
O8 C1 H1B 109.5 . . ?
C2 C1 H1B 109.5 . . ?
H1A C1 H1B 108.1 . . ?
O9 C2 C1 107.2(2) . . ?
O9 C2 H2A 110.3 . . ?
C1 C2 H2A 110.3 . . ?
O9 C2 H2B 110.3 . . ?
C1 C2 H2B 110.3 . . ?
H2A C2 H2B 108.5 . . ?
O9 C3 C4 110.5(2) . . ?
O9 C3 H3A 109.6 . . ?
C4 C3 H3A 109.6 . . ?
O9 C3 H3B 109.6 . . ?
C4 C3 H3B 109.6 . . ?
H3A C3 H3B 108.1 . . ?
O8 C4 C3 109.7(2) 2_675 . ?
O8 C4 H4A 109.7 2_675 . ?
C3 C4 H4A 109.7 . . ?
O8 C4 H4B 109.7 2_675 . ?
C3 C4 H4B 109.7 . . ?
H4A C4 H4B 108.2 . . ?

loop_
_geom_bond_atom_site_label_1
_geom_bond_atom_site_label_2
_geom_bond_distance
_geom_bond_site_symmetry_2
_geom_bond_publ_flag
Sc1 O7 2.0501(16) . ?
Sc1 O7 2.0645(16) 2_656 ?
Sc1 O6 2.1011(18) . ?
Sc1 O4 2.1275(18) . ?
Sc1 O5 2.1865(17) . ?
Sc1 O1 2.2609(17) . ?
Sc1 O2 2.3658(17) . ?
Sc1 N1 2.732(2) . ?
Sc1 Sc1 3.2959(11) 2_656 ?
O1 N1 1.271(2) . ?
O2 N1 1.279(2) . ?
O3 N1 1.210(3) . ?
O4 H4X 0.850(17) . ?
O4 H4Y 0.833(17) . ?
O5 H5X 0.822(17) . ?
O5 H5Y 0.841(18) . ?
O6 H6X 0.825(17) . ?
O6 H6Y 0.807(17) . ?
O7 Sc1 2.0645(16) 2_656 ?
O7 H7X 1.0732 . ?
O8 C1 1.431(3) . ?
O8 C4 1.435(3) 2_675 ?
O9 C2 1.433(3) . ?
O9 C3 1.434(3) . ?
O10 N2 1.261(3) . ?
O11 N2 1.227(3) . ?
O12 N2 1.266(2) . ?
C1 C2 1.511(4) . ?
C1 H1A 0.9900 . ?
C1 H1B 0.9900 . ?
C2 H2A 0.9900 . ?
C2 H2B 0.9900 . ?
C3 C4 1.488(4) . ?
C3 H3A 0.9900 . ?
C3 H3B 0.9900 . ?
C4 O8 1.435(3) 2_675 ?
C4 H4A 0.9900 . ?
C4 H4B 0.9900 . ?

loop_
_geom_hbond_atom_site_label_D
_geom_hbond_atom_site_label_H
_geom_hbond_atom_site_label_A
_geom_hbond_distance_DH
_geom_hbond_distance_HA
_geom_hbond_distance_DA
_geom_hbond_angle_DHA
_geom_hbond_site_symmetry_A
O4 H4X O9 0.850(17) 1.879(18) 2.723(3) 172(3) 1_546
O4 H4Y O12 0.833(17) 1.910(18) 2.731(2) 168(3) 2_566
O5 H5X O2 0.822(17) 2.088(18) 2.904(2) 173(3) 2_566
O5 H5Y O10 0.841(18) 1.918(18) 2.751(2) 171(3) 2_666
O6 H6X O8 0.825(17) 1.811(19) 2.625(3) 169(3) 2_665
O6 H6Y O10 0.807(17) 1.926(18) 2.732(2) 176(3) .
O7 H7X O12 1.07 1.79 2.776(2) 150.8 2_666

loop_
_geom_torsion_atom_site_label_1
_geom_torsion_atom_site_label_2
_geom_torsion_atom_site_label_3
_geom_torsion_atom_site_label_4
_geom_torsion
_geom_torsion_site_symmetry_1
_geom_torsion_site_symmetry_2
_geom_torsion_site_symmetry_3
_geom_torsion_site_symmetry_4
_geom_torsion_publ_flag
C4 O8 C1 C2 91.0(3) 2_675 . . . ?
C3 O9 C2 C1 -168.0(2) . . . . ?
O8 C1 C2 O9 74.7(3) . . . . ?
C2 O9 C3 C4 101.0(3) . . . . ?
O9 C3 C4 O8 -72.1(3) . . . 2_675 ?
